data_1543518
loop_
_publ_author_name
'Freitag, Kerstin'
'Molon, Mariusz'
'Jerabek, Paul'
'Dilchert, Katharina'
'R\"osler, Christoph'
'Seidel, R\"udiger W.'
'Gemel, Christian'
'Frenking, Gernot'
'Fischer, Roland A.'

_publ_section_title
;
 Zn&#x22EF;Zn interactions at nickel and palladium centers
;
_journal_issue 10
_journal_name_full 'Chem. Sci.'
_journal_page_first 6413
_journal_paper_doi 10.1039/C6SC02106A
_journal_volume 7
_journal_year 2016
_chemical_formula_moiety 'C28 H54 Ni P2 Zn4'
_chemical_formula_sum 'C28 H54 Ni P2 Zn4'
_chemical_formula_weight 772.84
_chemical_name_systematic
;
 ?
;
_chemical_properties_physical Air-sensitive,Moisture-sensitive,Oxygen-sensitive
_space_group_crystal_system monoclinic
_space_group_IT_number 14
_space_group_name_Hall '-P 2yn'
_space_group_name_H-M_alt 'P 1 21/n 1'
_symmetry_space_group_name_Hall '-P 2yn'
_symmetry_space_group_name_H-M 'P 1 21/n 1'
_atom_sites_solution_hydrogens difmap
_atom_sites_solution_primary direct
_atom_sites_solution_secondary difmap
_audit_creation_method SHELXL-2014
_audit_update_record
;
2016-05-04 deposited with the CCDC.
2016-06-23 downloaded from the CCDC.
;
_cell_angle_alpha 90
_cell_angle_beta 92.362(5)
_cell_angle_gamma 90
_cell_formula_units_Z 4
_cell_length_a 11.8240(9)
_cell_length_b 17.8591(10)
_cell_length_c 16.3145(9)
_cell_measurement_reflns_used 7460
_cell_measurement_temperature 104(2)
_cell_measurement_theta_max 28.2060
_cell_measurement_theta_min 4.1660
_cell_volume 3442.1(4)
_computing_cell_refinement
;
CrysAlisPro, Agilent Technologies,
Version 1.171.37.33 (release 27-03-2014 CrysAlis171 .NET)
(compiled Mar 27 2014,17:12:48)
;
_computing_data_collection
;
CrysAlisPro, Agilent Technologies,
Version 1.171.37.33 (release 27-03-2014 CrysAlis171 .NET)
(compiled Mar 27 2014,17:12:48)
;
_computing_data_reduction
;
CrysAlisPro, Agilent Technologies,
Version 1.171.37.33 (release 27-03-2014 CrysAlis171 .NET)
(compiled Mar 27 2014,17:12:48)
;
_computing_publication_material 'enCIFer (Allen et al., 2004)'
_computing_structure_refinement 'SHELXL-2014 (Sheldrick, 2014)'
_computing_structure_solution 'SHELXS-97 (Sheldrick, 2008)'
_diffrn_ambient_temperature 104(2)
_diffrn_detector_area_resol_mean 8.4171
_diffrn_measured_fraction_theta_full 0.998
_diffrn_measured_fraction_theta_max 0.922
_diffrn_measurement_device_type 'Xcalibur2, Oxford Diffraction'
_diffrn_measurement_method '\w scans'
_diffrn_radiation_monochromator graphite
_diffrn_radiation_type MoK\a
_diffrn_radiation_wavelength 0.71073
_diffrn_reflns_av_unetI/netI 0.0930
_diffrn_reflns_Laue_measured_fraction_full 0.998
_diffrn_reflns_Laue_measured_fraction_max 0.922
_diffrn_reflns_limit_h_max 15
_diffrn_reflns_limit_h_min -15
_diffrn_reflns_limit_k_max 23
_diffrn_reflns_limit_k_min -23
_diffrn_reflns_limit_l_max 20
_diffrn_reflns_limit_l_min -21
_diffrn_reflns_number 14063
_diffrn_reflns_point_group_measured_fraction_full 0.998
_diffrn_reflns_point_group_measured_fraction_max 0.922
_diffrn_reflns_theta_full 25.242
_diffrn_reflns_theta_max 29.167
_diffrn_reflns_theta_min 2.859
_diffrn_source 'Enhance (Mo) X-ray Source'
_exptl_absorpt_coefficient_mu 3.392
_exptl_absorpt_correction_T_max 1.00000
_exptl_absorpt_correction_T_min 0.96121
_exptl_absorpt_correction_type multi-scan
_exptl_absorpt_process_details
;
CrysAlisPro, Agilent Technologies,
Version 1.171.37.33 (release 27-03-2014 CrysAlis171 .NET)
(compiled Mar 27 2014,17:12:48)
Empirical absorption correction using spherical harmonics,
 implemented in SCALE3 ABSPACK scaling algorithm.
;
_exptl_crystal_colour 'pale yellow'
_exptl_crystal_density_diffrn 1.491
_exptl_crystal_description prism
_exptl_crystal_F_000 1600
_exptl_crystal_size_max 0.250
_exptl_crystal_size_mid 0.190
_exptl_crystal_size_min 0.130
_refine_diff_density_max 1.142
_refine_diff_density_min -0.563
_refine_diff_density_rms 0.130
_refine_ls_extinction_method none
_refine_ls_goodness_of_fit_ref 0.940
_refine_ls_hydrogen_treatment constr
_refine_ls_matrix_type full
_refine_ls_number_parameters 317
_refine_ls_number_reflns 14063
_refine_ls_number_restraints 0
_refine_ls_restrained_S_all 0.940
_refine_ls_R_factor_all 0.0671
_refine_ls_R_factor_gt 0.0370
_refine_ls_shift/su_max 0.001
_refine_ls_shift/su_mean 0.000
_refine_ls_structure_factor_coef Fsqd
_refine_ls_weighting_details 'w=1/[\s^2^(Fo^2^)+(0.0484P)^2^] where P=(Fo^2^+2Fc^2^)/3'
_refine_ls_weighting_scheme calc
_refine_ls_wR_factor_gt 0.0935
_refine_ls_wR_factor_ref 0.0977
_reflns_Friedel_coverage 0.000
_reflns_number_gt 8985
_reflns_number_total 14063
_reflns_threshold_expression 'I > 2\s(I)'
_cod_data_source_file c6sc02106a2.cif
_cod_data_source_block om714_twin1_hklf5
_cod_depositor_comments 'Adding full bibliography for 1543516--1543520.cif.'
_cod_database_code 1543518
_shelx_space_group_comment
;
The symmetry employed for this shelxl refinement is uniquely defined
by the following loop, which should always be used as a source of
symmetry information in preference to the above space-group names.
They are only intended as comments.
;
_shelx_estimated_absorpt_t_min 0.484
_shelx_estimated_absorpt_t_max 0.667
_shelxl_version_number 2014-3

loop_
_space_group_symop_operation_xyz
'x, y, z'
'-x+1/2, y+1/2, -z+1/2'
'-x, -y, -z'
'x-1/2, -y-1/2, z-1/2'

loop_
_atom_site_label
_atom_site_type_symbol
_atom_site_fract_x
_atom_site_fract_y
_atom_site_fract_z
_atom_site_U_iso_or_equiv
_atom_site_adp_type
_atom_site_occupancy
_atom_site_site_symmetry_order
_atom_site_calc_flag
_atom_site_refinement_flags_posn
_atom_site_refinement_flags_adp
Zn1 Zn -0.15176(5) 0.11744(3) 0.74688(3) 0.01685(13) Uani 1 1 d . .
Zn2 Zn 0.11675(5) 0.28210(3) 0.72966(3) 0.01738(14) Uani 1 1 d . .
Zn3 Zn -0.08710(5) 0.23578(3) 0.65537(3) 0.01897(14) Uani 1 1 d . .
Zn4 Zn -0.05906(5) 0.24479(3) 0.82431(3) 0.01820(14) Uani 1 1 d . .
Ni1 Ni 0.03116(5) 0.16530(3) 0.73848(4) 0.01270(14) Uani 1 1 d . .
P1 P 0.11341(12) 0.11215(7) 0.84313(8) 0.0172(3) Uani 1 1 d . .
P2 P 0.09710(11) 0.11151(7) 0.63235(8) 0.0174(3) Uani 1 1 d . .
C1 C -0.2683(4) 0.0433(3) 0.8212(3) 0.0157(11) Uani 1 1 d . .
C2 C -0.3316(4) 0.1076(3) 0.7966(3) 0.0189(12) Uani 1 1 d . .
C3 C -0.3445(4) 0.1088(3) 0.7106(3) 0.0186(11) Uani 1 1 d . .
C4 C -0.2891(4) 0.0450(3) 0.6793(3) 0.0183(12) Uani 1 1 d . .
C5 C -0.2419(4) 0.0036(3) 0.7483(3) 0.0171(10) Uani 1 1 d . .
C6 C -0.2405(5) 0.0176(3) 0.9064(3) 0.0268(13) Uani 1 1 d . .
H6A H -0.2427 0.0596 0.9431 0.040 Uiso 1 1 d R U
H6B H -0.1661 -0.0040 0.9092 0.040 Uiso 1 1 d R U
H6C H -0.2948 -0.0192 0.9220 0.040 Uiso 1 1 d R U
C7 C -0.3808(5) 0.1638(3) 0.8536(3) 0.0272(13) Uani 1 1 d . .
H7A H -0.3852 0.2119 0.8273 0.041 Uiso 1 1 d R U
H7B H -0.3338 0.1674 0.9029 0.041 Uiso 1 1 d R U
H7C H -0.4553 0.1479 0.8671 0.041 Uiso 1 1 d R U
C8 C -0.4096(5) 0.1647(3) 0.6592(3) 0.0290(13) Uani 1 1 d . .
H8A H -0.4864 0.1479 0.6510 0.043 Uiso 1 1 d R U
H8B H -0.3757 0.1698 0.6070 0.043 Uiso 1 1 d R U
H8C H -0.4086 0.2122 0.6868 0.043 Uiso 1 1 d R U
C9 C -0.2868(5) 0.0218(3) 0.5912(3) 0.0296(14) Uani 1 1 d . .
H9A H -0.3626 0.0118 0.5708 0.044 Uiso 1 1 d R U
H9B H -0.2418 -0.0227 0.5867 0.044 Uiso 1 1 d R U
H9C H -0.2548 0.0612 0.5597 0.044 Uiso 1 1 d R U
C10 C -0.1879(4) -0.0721(3) 0.7455(3) 0.0262(12) Uani 1 1 d . .
H10A H -0.1276 -0.0749 0.7866 0.039 Uiso 1 1 d R U
H10B H -0.1582 -0.0800 0.6924 0.039 Uiso 1 1 d R U
H10C H -0.2433 -0.1099 0.7558 0.039 Uiso 1 1 d R U
C11 C 0.1520(4) 0.3942(3) 0.6660(3) 0.0183(11) Uani 1 1 d . .
C12 C 0.2494(4) 0.3502(3) 0.6691(3) 0.0186(12) Uani 1 1 d . .
C13 C 0.2858(4) 0.3414(3) 0.7524(3) 0.0177(11) Uani 1 1 d . .
C14 C 0.2081(4) 0.3801(3) 0.8010(3) 0.0161(11) Uani 1 1 d . .
C15 C 0.1245(4) 0.4128(2) 0.7468(3) 0.0161(11) Uani 1 1 d . .
C16 C 0.0866(5) 0.4214(3) 0.5907(3) 0.0285(13) Uani 1 1 d . .
H16A H 0.1211 0.4662 0.5709 0.043 Uiso 1 1 d R U
H16B H 0.0098 0.4319 0.6039 0.043 Uiso 1 1 d R U
H16C H 0.0874 0.3835 0.5491 0.043 Uiso 1 1 d R U
C17 C 0.3162(5) 0.3227(3) 0.5978(3) 0.0308(14) Uani 1 1 d . .
H17A H 0.2650 0.3132 0.5518 0.046 Uiso 1 1 d R U
H17B H 0.3555 0.2773 0.6128 0.046 Uiso 1 1 d R U
H17C H 0.3700 0.3602 0.5833 0.046 Uiso 1 1 d R U
C18 C 0.3941(5) 0.3045(3) 0.7834(3) 0.0309(14) Uani 1 1 d . .
H18A H 0.4574 0.3357 0.7713 0.046 Uiso 1 1 d R U
H18B H 0.4018 0.2569 0.7570 0.046 Uiso 1 1 d R U
H18C H 0.3919 0.2974 0.8416 0.046 Uiso 1 1 d R U
C19 C 0.2098(5) 0.3840(3) 0.8926(3) 0.0286(14) Uani 1 1 d . .
H19A H 0.2715 0.3544 0.9150 0.043 Uiso 1 1 d R U
H19B H 0.1397 0.3650 0.9119 0.043 Uiso 1 1 d R U
H19C H 0.2193 0.4351 0.9097 0.043 Uiso 1 1 d R U
C20 C 0.0266(4) 0.4594(3) 0.7718(3) 0.0273(13) Uani 1 1 d . .
H20A H 0.0406 0.5109 0.7589 0.041 Uiso 1 1 d R U
H20B H 0.0175 0.4544 0.8298 0.041 Uiso 1 1 d R U
H20C H -0.0410 0.4429 0.7427 0.041 Uiso 1 1 d R U
C21 C -0.1763(5) 0.2889(3) 0.5702(3) 0.0331(14) Uani 1 1 d . .
H21A H -0.1260 0.3129 0.5337 0.050 Uiso 1 1 d R U
H21B H -0.2231 0.3259 0.5947 0.050 Uiso 1 1 d R U
H21C H -0.2232 0.2537 0.5401 0.050 Uiso 1 1 d R U
C22 C -0.1242(5) 0.3043(3) 0.9108(3) 0.0286(13) Uani 1 1 d . .
H22A H -0.2019 0.2904 0.9164 0.043 Uiso 1 1 d R U
H22B H -0.1199 0.3564 0.8969 0.043 Uiso 1 1 d R U
H22C H -0.0826 0.2955 0.9617 0.043 Uiso 1 1 d R U
C23 C 0.0647(5) 0.1309(3) 0.9459(3) 0.0298(14) Uani 1 1 d . .
H23A H -0.0141 0.1185 0.9479 0.045 Uiso 1 1 d R U
H23B H 0.0753 0.1830 0.9588 0.045 Uiso 1 1 d R U
H23C H 0.1073 0.1010 0.9852 0.045 Uiso 1 1 d R U
C24 C 0.2643(5) 0.1277(3) 0.8603(3) 0.0291(13) Uani 1 1 d . .
H24A H 0.2900 0.1028 0.9098 0.044 Uiso 1 1 d R U
H24B H 0.2784 0.1805 0.8655 0.044 Uiso 1 1 d R U
H24C H 0.3041 0.1083 0.8149 0.044 Uiso 1 1 d R U
C25 C 0.1094(5) 0.0107(3) 0.8440(3) 0.0307(14) Uani 1 1 d . .
H25A H 0.1565 -0.0086 0.8023 0.046 Uiso 1 1 d R U
H25B H 0.0329 -0.0058 0.8335 0.046 Uiso 1 1 d R U
H25C H 0.1364 -0.0073 0.8967 0.046 Uiso 1 1 d R U
C26 C 0.0496(5) 0.0162(3) 0.6115(3) 0.0280(13) Uani 1 1 d . .
H26A H 0.0868 -0.0031 0.5648 0.042 Uiso 1 1 d R U
H26B H -0.0307 0.0162 0.6005 0.042 Uiso 1 1 d R U
H26C H 0.0675 -0.0147 0.6584 0.042 Uiso 1 1 d R U
C27 C 0.2516(5) 0.0992(3) 0.6322(3) 0.0267(13) Uani 1 1 d . .
H27A H 0.2754 0.0661 0.6760 0.040 Uiso 1 1 d R U
H27B H 0.2879 0.1469 0.6399 0.040 Uiso 1 1 d R U
H27C H 0.2722 0.0782 0.5807 0.040 Uiso 1 1 d R U
C28 C 0.0732(5) 0.1522(3) 0.5302(3) 0.0346(15) Uani 1 1 d . .
H28A H 0.1101 0.1221 0.4905 0.052 Uiso 1 1 d R U
H28B H 0.1034 0.2020 0.5297 0.052 Uiso 1 1 d R U
H28C H -0.0066 0.1537 0.5170 0.052 Uiso 1 1 d R U

loop_
_atom_site_aniso_label
_atom_site_aniso_U_11
_atom_site_aniso_U_22
_atom_site_aniso_U_33
_atom_site_aniso_U_23
_atom_site_aniso_U_13
_atom_site_aniso_U_12
Zn1 0.0148(3) 0.0138(3) 0.0219(3) 0.0011(2) 0.0004(2) -0.0026(2)
Zn2 0.0189(3) 0.0112(3) 0.0221(3) -0.0007(2) 0.0016(2) -0.0037(2)
Zn3 0.0219(3) 0.0164(3) 0.0183(3) 0.0035(2) -0.0034(2) 0.0024(3)
Zn4 0.0224(3) 0.0139(3) 0.0184(3) -0.0002(2) 0.0030(2) 0.0040(3)
Ni1 0.0139(3) 0.0087(3) 0.0155(3) 0.0001(2) -0.0001(2) -0.0001(2)
P1 0.0191(7) 0.0123(7) 0.0199(8) 0.0012(5) -0.0033(5) 0.0015(5)
P2 0.0169(7) 0.0139(7) 0.0215(8) -0.0026(5) 0.0010(5) -0.0010(6)
C1 0.018(3) 0.016(3) 0.013(3) 0.002(2) 0.0002(19) -0.004(2)
C2 0.014(3) 0.016(3) 0.027(3) 0.001(2) 0.004(2) -0.001(2)
C3 0.011(3) 0.024(3) 0.022(3) 0.004(2) -0.001(2) -0.002(2)
C4 0.019(3) 0.022(3) 0.013(3) 0.001(2) -0.001(2) -0.010(2)
C5 0.015(3) 0.014(2) 0.022(3) 0.004(2) 0.000(2) -0.005(2)
C6 0.031(4) 0.028(3) 0.023(3) 0.003(2) 0.005(2) -0.001(3)
C7 0.021(3) 0.038(4) 0.023(3) -0.004(2) 0.003(2) 0.007(3)
C8 0.022(3) 0.028(3) 0.037(4) 0.009(2) -0.003(2) -0.001(3)
C9 0.028(4) 0.024(3) 0.037(4) -0.003(2) -0.002(2) -0.006(3)
C10 0.025(3) 0.012(3) 0.042(4) 0.000(2) 0.000(2) -0.005(2)
C11 0.019(3) 0.012(3) 0.023(3) 0.005(2) -0.002(2) -0.007(2)
C12 0.019(3) 0.014(3) 0.023(3) 0.000(2) 0.009(2) -0.006(2)
C13 0.015(3) 0.010(2) 0.029(3) 0.001(2) 0.000(2) -0.003(2)
C14 0.020(3) 0.016(3) 0.012(3) -0.0008(19) 0.001(2) -0.003(2)
C15 0.016(3) 0.009(2) 0.023(3) 0.000(2) 0.004(2) -0.0034(19)
C16 0.034(4) 0.022(3) 0.029(3) 0.008(2) -0.001(2) -0.005(3)
C17 0.041(4) 0.017(3) 0.036(4) -0.004(2) 0.019(3) -0.005(3)
C18 0.016(3) 0.015(3) 0.062(4) 0.006(2) 0.002(3) 0.002(2)
C19 0.039(4) 0.025(3) 0.022(3) -0.005(2) 0.002(2) -0.007(3)
C20 0.026(3) 0.013(3) 0.042(3) -0.001(2) 0.005(2) 0.003(2)
C21 0.036(4) 0.031(4) 0.031(3) 0.008(2) -0.010(3) -0.005(3)
C22 0.037(4) 0.019(3) 0.030(3) 0.001(2) 0.006(2) 0.002(3)
C23 0.029(4) 0.030(3) 0.030(3) 0.007(2) -0.005(2) 0.009(3)
C24 0.026(3) 0.033(4) 0.028(3) 0.003(2) -0.006(2) 0.002(3)
C25 0.047(4) 0.018(3) 0.027(3) 0.000(2) -0.013(3) 0.002(3)
C26 0.029(3) 0.022(3) 0.033(3) -0.012(2) 0.002(2) -0.003(3)
C27 0.024(3) 0.030(3) 0.027(3) -0.007(2) 0.004(2) 0.001(3)
C28 0.048(4) 0.026(4) 0.029(4) 0.002(2) 0.009(3) 0.008(3)

loop_
_atom_type_symbol
_atom_type_description
_atom_type_scat_dispersion_real
_atom_type_scat_dispersion_imag
_atom_type_scat_source
C C 0.0033 0.0016 'International Tables Vol C Tables 4.2.6.8 and 6.1.1.4'
H H 0.0000 0.0000 'International Tables Vol C Tables 4.2.6.8 and 6.1.1.4'
P P 0.1023 0.0942 'International Tables Vol C Tables 4.2.6.8 and 6.1.1.4'
Ni Ni 0.3393 1.1124 'International Tables Vol C Tables 4.2.6.8 and 6.1.1.4'
Zn Zn 0.2839 1.4301 'International Tables Vol C Tables 4.2.6.8 and 6.1.1.4'

loop_
_geom_angle_atom_site_label_1
_geom_angle_atom_site_label_2
_geom_angle_atom_site_label_3
_geom_angle
C1 Zn1 C5 36.31(16)
C1 Zn1 C2 35.87(17)
C5 Zn1 C2 59.68(17)
C1 Zn1 C4 60.34(15)
C5 Zn1 C4 36.38(17)
C2 Zn1 C4 59.23(17)
C1 Zn1 Ni1 145.14(12)
C5 Zn1 Ni1 139.13(12)
C2 Zn1 Ni1 156.27(13)
C4 Zn1 Ni1 143.96(13)
C1 Zn1 C3 59.62(17)
C5 Zn1 C3 59.70(17)
C2 Zn1 C3 35.17(16)
C4 Zn1 C3 35.49(18)
Ni1 Zn1 C3 154.94(12)
C1 Zn1 Zn3 158.25(13)
C5 Zn1 Zn3 146.73(12)
C2 Zn1 Zn3 122.39(13)
C4 Zn1 Zn3 112.34(12)
Ni1 Zn1 Zn3 53.16(2)
C3 Zn1 Zn3 101.90(12)
C1 Zn1 Zn4 117.54(12)
C5 Zn1 Zn4 152.49(12)
C2 Zn1 Zn4 104.58(13)
C4 Zn1 Zn4 156.92(14)
Ni1 Zn1 Zn4 51.93(2)
C3 Zn1 Zn4 121.82(13)
Zn3 Zn1 Zn4 60.17(2)
C12 Zn2 C13 36.50(18)
C12 Zn2 C11 35.67(18)
C13 Zn2 C11 59.69(17)
C12 Zn2 Ni1 145.74(13)
C13 Zn2 Ni1 141.99(12)
C11 Zn2 Ni1 153.56(13)
C12 Zn2 C14 59.84(16)
C13 Zn2 C14 35.71(17)
C11 Zn2 C14 59.06(16)
Ni1 Zn2 C14 146.40(11)
C12 Zn2 C15 59.37(17)
C13 Zn2 C15 59.32(16)
C11 Zn2 C15 35.28(17)
Ni1 Zn2 C15 153.85(12)
C14 Zn2 C15 35.32(16)
C12 Zn2 Zn4 160.99(13)
C13 Zn2 Zn4 134.95(13)
C11 Zn2 Zn4 128.71(14)
Ni1 Zn2 Zn4 53.21(2)
C14 Zn2 Zn4 104.39(12)
C15 Zn2 Zn4 101.67(12)
C12 Zn2 Zn3 125.32(13)
C13 Zn2 Zn3 161.52(12)
C11 Zn2 Zn3 103.40(13)
Ni1 Zn2 Zn3 52.28(2)
C14 Zn2 Zn3 144.44(13)
C15 Zn2 Zn3 112.10(12)
Zn4 Zn2 Zn3 60.38(2)
C21 Zn3 Ni1 171.11(18)
C21 Zn3 Zn1 127.77(18)
Ni1 Zn3 Zn1 54.85(2)
C21 Zn3 Zn4 135.94(18)
Ni1 Zn3 Zn4 52.82(2)
Zn1 Zn3 Zn4 61.48(2)
C21 Zn3 Zn2 126.76(18)
Ni1 Zn3 Zn2 53.60(2)
Zn1 Zn3 Zn2 104.52(2)
Zn4 Zn3 Zn2 58.81(2)
C22 Zn4 Ni1 171.39(16)
C22 Zn4 Zn2 127.62(17)
Ni1 Zn4 Zn2 54.47(2)
C22 Zn4 Zn3 135.86(16)
Ni1 Zn4 Zn3 52.72(2)
Zn2 Zn4 Zn3 60.81(2)
C22 Zn4 Zn1 127.55(18)
Ni1 Zn4 Zn1 53.44(2)
Zn2 Zn4 Zn1 103.68(2)
Zn3 Zn4 Zn1 58.35(2)
P1 Ni1 P2 105.93(5)
P1 Ni1 Zn3 163.70(5)
P2 Ni1 Zn3 90.09(4)
P1 Ni1 Zn4 89.71(4)
P2 Ni1 Zn4 164.10(5)
Zn3 Ni1 Zn4 74.46(3)
P1 Ni1 Zn2 105.15(5)
P2 Ni1 Zn2 100.22(4)
Zn3 Ni1 Zn2 74.12(3)
Zn4 Ni1 Zn2 72.32(3)
P1 Ni1 Zn1 100.46(5)
P2 Ni1 Zn1 104.52(4)
Zn3 Ni1 Zn1 71.99(3)
Zn4 Ni1 Zn1 74.63(3)
Zn2 Ni1 Zn1 137.60(3)
C25 P1 C24 100.2(3)
C25 P1 C23 99.6(3)
C24 P1 C23 100.1(3)
C25 P1 Ni1 115.87(18)
C24 P1 Ni1 117.67(18)
C23 P1 Ni1 119.92(18)
C26 P2 C28 99.6(3)
C26 P2 C27 100.7(3)
C28 P2 C27 99.3(3)
C26 P2 Ni1 116.63(18)
C28 P2 Ni1 120.53(19)
C27 P2 Ni1 116.55(17)
C2 C1 C5 107.2(4)
C2 C1 C6 127.4(4)
C5 C1 C6 125.2(5)
C2 C1 Zn1 72.9(3)
C5 C1 Zn1 71.9(3)
C6 C1 Zn1 123.9(3)
C3 C2 C1 109.2(4)
C3 C2 C7 125.4(5)
C1 C2 C7 125.3(4)
C3 C2 Zn1 73.3(3)
C1 C2 Zn1 71.3(3)
C7 C2 Zn1 123.4(4)
C2 C3 C4 108.4(4)
C2 C3 C8 127.0(5)
C4 C3 C8 124.6(5)
C2 C3 Zn1 71.6(3)
C4 C3 Zn1 71.6(3)
C8 C3 Zn1 124.9(3)
C3 C4 C5 107.5(4)
C3 C4 C9 126.5(5)
C5 C4 C9 125.9(5)
C3 C4 Zn1 72.9(3)
C5 C4 Zn1 70.9(3)
C9 C4 Zn1 124.8(4)
C1 C5 C4 107.7(4)
C1 C5 C10 125.5(4)
C4 C5 C10 126.3(4)
C1 C5 Zn1 71.8(3)
C4 C5 Zn1 72.7(3)
C10 C5 Zn1 127.0(3)
C12 C11 C15 108.7(4)
C12 C11 C16 127.4(5)
C15 C11 C16 123.9(5)
C12 C11 Zn2 70.0(3)
C15 C11 Zn2 74.3(3)
C16 C11 Zn2 123.6(3)
C11 C12 C13 108.4(4)
C11 C12 C17 127.7(5)
C13 C12 C17 123.6(5)
C11 C12 Zn2 74.3(3)
C13 C12 Zn2 73.0(3)
C17 C12 Zn2 123.9(3)
C14 C13 C12 107.7(4)
C14 C13 C18 125.9(4)
C12 C13 C18 126.1(4)
C14 C13 Zn2 74.5(3)
C12 C13 Zn2 70.5(3)
C18 C13 Zn2 125.3(3)
C13 C14 C15 107.6(4)
C13 C14 C19 126.8(5)
C15 C14 C19 125.5(5)
C13 C14 Zn2 69.8(3)
C15 C14 Zn2 72.8(3)
C19 C14 Zn2 121.2(3)
C11 C15 C14 107.7(4)
C11 C15 C20 126.6(4)
C14 C15 C20 125.7(4)
C11 C15 Zn2 70.4(3)
C14 C15 Zn2 71.9(3)
C20 C15 Zn2 123.9(3)

loop_
_geom_bond_atom_site_label_1
_geom_bond_atom_site_label_2
_geom_bond_distance
Zn1 C1 2.294(5)
Zn1 C5 2.295(4)
Zn1 C2 2.314(5)
Zn1 C4 2.319(5)
Zn1 Ni1 2.3349(8)
Zn1 C3 2.336(5)
Zn1 Zn3 2.7155(8)
Zn1 Zn4 2.8028(8)
Zn2 C12 2.246(5)
Zn2 C13 2.280(5)
Zn2 C11 2.302(5)
Zn2 Ni1 2.3256(8)
Zn2 C14 2.340(5)
Zn2 C15 2.352(4)
Zn2 Zn4 2.7228(8)
Zn2 Zn3 2.7789(8)
Zn3 C21 1.954(5)
Zn3 Ni1 2.2853(8)
Zn3 Zn4 2.7672(8)
Zn4 C22 1.950(5)
Zn4 Ni1 2.2885(8)
Ni1 P1 2.1506(14)
Ni1 P2 2.1540(14)
P1 C25 1.813(5)
P1 C24 1.815(6)
P1 C23 1.826(5)
P2 C26 1.819(5)
P2 C28 1.828(5)
P2 C27 1.840(6)
C1 C2 1.419(7)
C1 C5 1.430(7)
C1 C6 1.488(7)
C2 C3 1.405(6)
C2 C7 1.502(7)
C3 C4 1.419(7)
C3 C8 1.497(7)
C4 C5 1.441(7)
C4 C9 1.497(7)
C5 C10 1.497(7)
C11 C12 1.394(7)
C11 C15 1.411(7)
C11 C16 1.504(7)
C12 C13 1.418(7)
C12 C17 1.514(7)
C13 C14 1.417(7)
C13 C18 1.508(7)
C14 C15 1.423(7)
C14 C19 1.495(6)
C15 C20 1.496(7)
